data_7208381
loop_
_publ_author_name
'Tan, Yi'
'Chen, Hengjun'
'Zhang, Jie'
'Liao, Shijun'
'Dai, Jingcao'
'Fu, Zhiyong'

_publ_section_title
;
 Synthesis of a 3D photochromic coordination polymer with an
 interpenetrating arrangement: crystal engineering for electron transfer
 between donor and acceptor units
;
_journal_issue 16
_journal_name_full CrystEngComm
_journal_page_first 5137
_journal_paper_doi 10.1039/c2ce25618e
_journal_volume 14
_journal_year 2012
_chemical_formula_sum 'C54 H45 N4 O20 Zn3'
_chemical_formula_weight 1266.05
_chemical_name_systematic
;
?
;
_space_group_IT_number 2
_symmetry_cell_setting triclinic
_symmetry_space_group_name_Hall '-P 1'
_symmetry_space_group_name_H-M 'P -1'
_atom_sites_solution_hydrogens geom
_atom_sites_solution_primary direct
_atom_sites_solution_secondary difmap
_audit_creation_method SHELXL-97
_cell_angle_alpha 81.84(3)
_cell_angle_beta 81.39(3)
_cell_angle_gamma 74.74(3)
_cell_formula_units_Z 2
_cell_length_a 11.030(2)
_cell_length_b 12.045(2)
_cell_length_c 20.673(4)
_cell_measurement_reflns_used 11505
_cell_measurement_temperature 298(2)
_cell_measurement_theta_max 27.46
_cell_measurement_theta_min 3.01
_cell_volume 2604.7(9)
_computing_structure_refinement 'SHELXL-97 (Sheldrick, 1997)'
_computing_structure_solution 'SHELXS-97 (Sheldrick, 1990)'
_diffrn_ambient_temperature 298(2)
_diffrn_measured_fraction_theta_full 0.965
_diffrn_measured_fraction_theta_max 0.965
_diffrn_radiation_monochromator graphite
_diffrn_radiation_source 'fine-focus sealed tube'
_diffrn_radiation_type MoK\a
_diffrn_radiation_wavelength 0.71073
_diffrn_reflns_av_R_equivalents 0.0315
_diffrn_reflns_av_sigmaI/netI 0.0498
_diffrn_reflns_limit_h_max 14
_diffrn_reflns_limit_h_min -14
_diffrn_reflns_limit_k_max 15
_diffrn_reflns_limit_k_min -15
_diffrn_reflns_limit_l_max 24
_diffrn_reflns_limit_l_min -26
_diffrn_reflns_number 24995
_diffrn_reflns_theta_full 27.46
_diffrn_reflns_theta_max 27.46
_diffrn_reflns_theta_min 3.01
_exptl_absorpt_coefficient_mu 1.456
_exptl_absorpt_correction_type none
_exptl_crystal_colour YELLOW
_exptl_crystal_density_diffrn 1.614
_exptl_crystal_density_method 'not measured'
_exptl_crystal_description BLOCK
_exptl_crystal_F_000 1294
_exptl_crystal_size_max 0.2
_exptl_crystal_size_mid 0.2
_exptl_crystal_size_min 0.15
_refine_diff_density_max 1.658
_refine_diff_density_min -1.688
_refine_diff_density_rms 0.115
_refine_ls_extinction_method none
_refine_ls_goodness_of_fit_ref 1.053
_refine_ls_hydrogen_treatment mixed
_refine_ls_matrix_type full
_refine_ls_number_parameters 700
_refine_ls_number_reflns 11505
_refine_ls_number_restraints 13
_refine_ls_restrained_S_all 1.053
_refine_ls_R_factor_all 0.1046
_refine_ls_R_factor_gt 0.0603
_refine_ls_shift/su_max 0.001
_refine_ls_shift/su_mean 0.000
_refine_ls_structure_factor_coef Fsqd
_refine_ls_weighting_details 'calc w=1/[\s^2^(Fo^2^)+(0.1055P)^2^+2.5188P] where P=(Fo^2^+2Fc^2^)/3'
_refine_ls_weighting_scheme calc
_refine_ls_wR_factor_gt 0.1617
_refine_ls_wR_factor_ref 0.1981
_reflns_number_gt 6808
_reflns_number_total 11505
_reflns_threshold_expression >2sigma(I)
_cod_data_source_file c2ce25618e.txt
_cod_data_source_block 1
_cod_depositor_comments
;
The following automatic conversions were performed:

'_symmetry_cell_setting' value 'Triclinic' changed to 'triclinic'
according to /home/saulius/struct/CIF-dictionaries/cif_core.dic
dictionary named 'cif_core.dic' version 2.4.1 from
2010-06-29.

'_exptl_absorpt_correction_type' value 'NONE' changed to
'none' according to
/home/saulius/struct/CIF-dictionaries/cif_core.dic dictionary named
'cif_core.dic' version 2.4.1 from 2010-06-29.

Automatic conversion script
Id: cif_fix_values 1891 2012-01-12 08:04:46Z andrius 
;
_cod_original_sg_symbol_H-M P-1
_cod_database_code 7208381

loop_
_symmetry_equiv_pos_as_xyz
'x, y, z'
'-x, -y, -z'

loop_
_atom_site_label
_atom_site_type_symbol
_atom_site_fract_x
_atom_site_fract_y
_atom_site_fract_z
_atom_site_U_iso_or_equiv
_atom_site_adp_type
_atom_site_occupancy
_atom_site_symmetry_multiplicity
_atom_site_calc_flag
_atom_site_refinement_flags
Zn1 Zn -2.68297(6) 0.43633(5) -0.97893(2) 0.04523(18) Uani 1 1 d .
Zn2 Zn -2.71926(6) 0.60731(5) -0.87244(3) 0.04484(18) Uani 1 1 d U
Zn3 Zn -2.19735(6) 0.96679(6) -0.58837(3) 0.0504(2) Uani 1 1 d .
O1 O -2.8074(3) 0.3765(3) -0.91450(15) 0.0469(8) Uani 1 1 d .
O2 O -2.8178(4) 0.4936(3) -0.83819(17) 0.0569(10) Uani 1 1 d .
O3 O -3.1322(4) 0.0597(3) -0.66511(17) 0.0597(11) Uani 1 1 d .
O4 O -3.0778(5) 0.1523(4) -0.59451(18) 0.0722(13) Uani 1 1 d .
O5 O -2.8568(5) 0.6870(4) -0.9865(2) 0.0768(9) Uani 1 1 d .
O6 O -2.8483(5) 0.7508(4) -0.8927(2) 0.0768(9) Uani 1 1 d U
O7 O -2.6294(5) 0.6702(4) -0.8184(2) 0.0649(11) Uani 1 1 d .
O8 O -2.6275(5) 0.5220(4) -0.7419(2) 0.0752(13) Uani 1 1 d .
O9 O -2.3172(4) 0.9162(4) -0.63101(19) 0.0619(11) Uani 1 1 d .
O10 O -2.3823(6) 0.8114(4) -0.5433(2) 0.0803(15) Uani 1 1 d .
O11 O -2.0596(4) 0.8293(4) -0.56427(18) 0.0587(10) Uani 1 1 d .
O12 O -1.9954(5) 0.7672(4) -0.66240(19) 0.0805(14) Uani 1 1 d .
O13 O -2.4999(4) 0.2411(4) -0.90543(17) 0.0616(11) Uani 1 1 d .
O14 O -2.5493(4) 0.2999(3) -1.00666(17) 0.0521(9) Uani 1 1 d .
O15 O -2.6060(4) 0.5325(3) -0.94237(17) 0.0514(9) Uani 1 1 d .
H13 H -2.6464 0.5164 -0.9052 0.077 Uiso 1 1 d R
C1 C -2.8379(4) 0.4076(4) -0.8573(2) 0.0379(10) Uani 1 1 d .
C2 C -2.9019(4) 0.3339(4) -0.8061(2) 0.0368(10) Uani 1 1 d .
C3 C -2.8935(5) 0.3406(4) -0.7403(2) 0.0423(11) Uani 1 1 d .
H3A H -2.8499 0.3904 -0.7293 0.051 Uiso 1 1 calc R
C4 C -2.9497(5) 0.2737(4) -0.6912(2) 0.0434(11) Uani 1 1 d .
H4A H -2.9427 0.2775 -0.6473 0.052 Uiso 1 1 calc R
C5 C -2.9670(5) 0.2596(4) -0.8222(2) 0.0396(10) Uani 1 1 d .
H5A H -2.9713 0.2534 -0.8661 0.047 Uiso 1 1 calc R
C6 C -3.0257(5) 0.1944(4) -0.7726(2) 0.0420(11) Uani 1 1 d .
H6A H -3.0714 0.1462 -0.7834 0.050 Uiso 1 1 calc R
C7 C -3.0167(4) 0.2005(4) -0.7074(2) 0.0393(10) Uani 1 1 d .
C8 C -3.0795(5) 0.1332(5) -0.6510(2) 0.0483(12) Uani 1 1 d .
C9 C -2.6019(5) 0.6143(5) -0.7634(3) 0.0483(12) Uani 1 1 d .
C10 C -2.5405(5) 0.6740(5) -0.7234(2) 0.0443(11) Uani 1 1 d .
C11 C -2.4775(5) 0.7575(5) -0.7517(2) 0.0459(11) Uani 1 1 d .
H11A H -2.4706 0.7764 -0.7971 0.055 Uiso 1 1 calc R
C12 C -2.4248(5) 0.8130(5) -0.7134(3) 0.0456(12) Uani 1 1 d .
C13 C -2.5465(5) 0.6440(5) -0.6558(3) 0.0504(13) Uani 1 1 d .
H13A H -2.5860 0.5862 -0.6364 0.060 Uiso 1 1 calc R
C14 C -2.4946(5) 0.6989(5) -0.6174(2) 0.0513(13) Uani 1 1 d .
H14A H -2.4997 0.6786 -0.5721 0.062 Uiso 1 1 calc R
C15 C -2.4342(5) 0.7851(5) -0.6460(2) 0.0454(11) Uani 1 1 d .
C16 C -2.3727(6) 0.8407(5) -0.6030(3) 0.0509(13) Uani 1 1 d .
C17 C -1.9959(6) 0.7577(5) -0.6023(2) 0.0496(13) Uani 1 1 d .
C18 C -1.9103(5) 0.6492(5) -0.5711(2) 0.0489(13) Uani 1 1 d .
C19 C -1.8522(6) 0.5563(5) -0.6071(3) 0.0540(14) Uani 1 1 d .
H19A H -1.8620 0.5623 -0.6515 0.065 Uiso 1 1 calc R
C20 C -1.7813(7) 0.4566(6) -0.5782(3) 0.0652(16) Uani 1 1 d .
H20A H -1.7449 0.3947 -0.6028 0.078 Uiso 1 1 calc R
C21 C -1.7629(6) 0.4465(6) -0.5132(3) 0.0631(15) Uani 1 1 d .
H21A H -1.7150 0.3782 -0.4933 0.076 Uiso 1 1 calc R
C22 C -1.8908(5) 0.6406(5) -0.5051(2) 0.0450(12) Uani 1 1 d .
H22A H -1.9271 0.7021 -0.4802 0.054 Uiso 1 1 calc R
C23 C -1.8173(5) 0.5401(5) -0.4782(2) 0.0470(12) Uani 1 1 d .
C24 C -1.7429(5) 0.6018(5) -0.3868(2) 0.0468(12) Uani 1 1 d .
H24A H -1.7144 0.6580 -0.4162 0.056 Uiso 1 1 calc R
C25 C -1.7282(5) 0.5933(5) -0.3214(2) 0.0461(12) Uani 1 1 d .
H25A H -1.6893 0.6433 -0.3068 0.055 Uiso 1 1 calc R
C26 C -1.8356(5) 0.4455(5) -0.3668(3) 0.0510(13) Uani 1 1 d .
H26A H -1.8700 0.3937 -0.3828 0.061 Uiso 1 1 calc R
C27 C -1.8240(5) 0.4346(5) -0.3014(2) 0.0489(12) Uani 1 1 d .
H27A H -1.8515 0.3765 -0.2732 0.059 Uiso 1 1 calc R
C28 C -1.7713(5) 0.5100(4) -0.2768(2) 0.0417(10) Uani 1 1 d .
C29 C -1.7602(5) 0.5012(4) -0.2050(2) 0.0405(10) Uani 1 1 d .
C30 C -1.6890(5) 0.5597(5) -0.1806(3) 0.0537(14) Uani 1 1 d .
H30A H -1.6474 0.6085 -0.2091 0.064 Uiso 1 1 calc R
C31 C -1.6788(5) 0.5466(5) -0.1148(2) 0.0537(14) Uani 1 1 d .
H31A H -1.6282 0.5859 -0.0999 0.064 Uiso 1 1 calc R
C32 C -1.8288(6) 0.4372(5) -0.1593(3) 0.0572(15) Uani 1 1 d .
H32A H -1.8826 0.3997 -0.1729 0.069 Uiso 1 1 calc R
C33 C -1.8152(6) 0.4307(5) -0.0941(3) 0.0543(14) Uani 1 1 d .
H33A H -1.8628 0.3892 -0.0640 0.065 Uiso 1 1 calc R
C34 C -2.4893(5) 0.2267(4) -0.9644(2) 0.0442(12) Uani 1 1 d .
C35 C -2.4075(5) 0.1182(4) -0.9891(2) 0.0394(10) Uani 1 1 d .
C36 C -2.3557(5) 0.0230(5) -0.9460(2) 0.0471(12) Uani 1 1 d .
H36A H -2.3672 0.0293 -0.9010 0.057 Uiso 1 1 calc R
C37 C -2.2882(5) -0.0795(5) -0.9687(3) 0.0505(13) Uani 1 1 d .
H37A H -2.2569 -0.1426 -0.9391 0.061 Uiso 1 1 calc R
C38 C -2.2661(5) -0.0901(5) -1.0354(3) 0.0501(12) Uani 1 1 d .
H38A H -2.2202 -0.1593 -1.0514 0.060 Uiso 1 1 calc R
C39 C -2.3848(4) 0.1087(4) -1.0561(2) 0.0394(10) Uani 1 1 d .
H39A H -2.4167 0.1713 -1.0859 0.047 Uiso 1 1 calc R
C40 C -2.3152(4) 0.0066(4) -1.0779(2) 0.0380(10) Uani 1 1 d .
C41 C -2.3391(5) -0.0761(4) -1.1747(2) 0.0448(12) Uani 1 1 d .
H41A H -2.3772 -0.1283 -1.1469 0.054 Uiso 1 1 calc R
C42 C -2.3301(5) -0.0764(4) -1.2413(2) 0.0456(12) Uani 1 1 d .
H42A H -2.3644 -0.1269 -1.2587 0.055 Uiso 1 1 calc R
C43 C -2.2321(5) 0.0713(4) -1.1880(2) 0.0406(10) Uani 1 1 d .
H43A H -2.1988 0.1210 -1.1695 0.049 Uiso 1 1 calc R
C44 C -2.2186(4) 0.0722(4) -1.2549(2) 0.0387(10) Uani 1 1 d .
H44A H -2.1755 0.1217 -1.2816 0.046 Uiso 1 1 calc R
C45 C -2.2698(4) -0.0014(4) -1.2830(2) 0.0399(10) Uani 1 1 d .
C46 C -2.2620(7) 0.0006(7) -1.3556(3) 0.0748(8) Uani 1 1 d U
C47 C -2.1893(7) 0.0581(6) -1.3968(3) 0.0748(8) Uani 1 1 d .
H47A H -2.1439 0.1005 -1.3802 0.090 Uiso 1 1 calc R
C48 C -2.1807(7) 0.0554(6) -1.4636(3) 0.0748(8) Uani 1 1 d .
H48A H -2.1287 0.0965 -1.4908 0.090 Uiso 1 1 calc R
C49 C -2.3331(7) -0.0505(6) -1.3830(3) 0.0748(8) Uani 1 1 d U
H49A H -2.3934 -0.0838 -1.3571 0.090 Uiso 1 1 calc R
C50 C -2.3148(7) -0.0526(6) -1.4507(3) 0.0748(8) Uani 1 1 d U
H50A H -2.3593 -0.0944 -1.4683 0.090 Uiso 1 1 calc R
C51 C -2.8792(7) 0.7667(6) -0.9516(3) 0.0653(17) Uani 1 1 d .
C52 C -2.9421(5) 0.8878(5) -0.9761(3) 0.0512(13) Uani 1 1 d .
C53 C -2.9999(6) 0.9701(6) -0.9332(3) 0.0547(14) Uani 1 1 d .
H1 H -2.986(6) 0.936(5) -0.883(3) 0.061(17) Uiso 1 1 d .
C54 C -2.9424(6) 0.9194(6) -1.0432(3) 0.0558(14) Uani 1 1 d .
H2 H -2.911(6) 0.865(5) -1.067(3) 0.050(17) Uiso 1 1 d .
N1 N -1.7982(4) 0.5295(4) -0.40868(19) 0.0474(10) Uani 1 1 d .
N2 N -1.7378(4) 0.4804(4) -0.07097(19) 0.0436(9) Uani 1 1 d .
N3 N -2.2932(4) -0.0009(3) -1.14874(18) 0.0402(9) Uani 1 1 d .
N4 N -2.2407(6) -0.0009(5) -1.4910(2) 0.0748(8) Uani 1 1 d U
O16 O -2.4285(8) 1.2243(8) -0.5658(3) 0.143(2) Uani 1 1 d .
H3 H -2.4749 1.2861 -0.5831 0.214 Uiso 1 1 d R
H4 H -2.4223 1.2317 -0.6076 0.214 Uiso 1 1 d R
O17 O -2.5412(8) 1.2939(8) -0.6868(3) 0.143(2) Uani 1 1 d .
H5 H -2.4729 1.2422 -0.7035 0.214 Uiso 1 1 d R
H6 H -2.4797 1.2872 -0.7174 0.214 Uiso 1 1 d R
O18 O -2.4039(7) 1.1851(7) -0.7882(3) 0.125(2) Uani 1 1 d .
H7 H -2.3472 1.1236 -0.7957 0.187 Uiso 1 1 d R
H8 H -2.4048 1.2290 -0.8242 0.187 Uiso 1 1 d R
O19 O -2.2006(6) 0.9958(5) -0.7819(2) 0.1017(18) Uani 1 1 d .
H9 H -2.2328 0.9385 -0.7802 0.153 Uiso 1 1 d R
H10 H -2.1745 1.0203 -0.7513 0.153 Uiso 1 1 d R
O20 O -2.0518(5) 0.7676(5) -0.7872(2) 0.0798(14) Uani 1 1 d .
H11 H -2.0249 0.7723 -0.7515 0.120 Uiso 1 1 d R
H12 H -1.9928 0.7621 -0.8190 0.120 Uiso 1 1 d R
H12A H -2.381(5) 0.853(5) -0.733(3) 0.045(15) Uiso 1 1 d .

loop_
_atom_site_aniso_label
_atom_site_aniso_U_11
_atom_site_aniso_U_22
_atom_site_aniso_U_33
_atom_site_aniso_U_23
_atom_site_aniso_U_13
_atom_site_aniso_U_12
Zn1 0.0612(4) 0.0551(4) 0.0275(3) -0.0084(2) 0.0053(2) -0.0321(3)
Zn2 0.0689(4) 0.0413(3) 0.0345(3) -0.0074(2) -0.0010(3) -0.0324(3)
Zn3 0.0744(4) 0.0635(4) 0.0289(3) 0.0072(2) -0.0120(3) -0.0470(4)
O1 0.059(2) 0.055(2) 0.0351(17) -0.0067(15) 0.0058(15) -0.0330(19)
O2 0.082(3) 0.056(2) 0.0445(19) -0.0141(16) 0.0161(18) -0.046(2)
O3 0.085(3) 0.062(2) 0.0414(19) 0.0059(17) 0.0004(18) -0.045(2)
O4 0.106(3) 0.087(3) 0.034(2) 0.0035(19) 0.005(2) -0.056(3)
O5 0.115(2) 0.0628(16) 0.0555(17) -0.0096(15) -0.0334(17) -0.0120(12)
O6 0.115(2) 0.0628(16) 0.0555(17) -0.0096(15) -0.0334(17) -0.0120(12)
O7 0.099(3) 0.054(2) 0.057(2) -0.0082(18) -0.030(2) -0.031(2)
O8 0.113(4) 0.072(3) 0.062(3) -0.009(2) -0.020(2) -0.053(3)
O9 0.077(3) 0.071(3) 0.055(2) 0.0041(19) -0.024(2) -0.047(2)
O10 0.139(4) 0.080(3) 0.048(2) 0.004(2) -0.035(3) -0.066(3)
O11 0.075(3) 0.071(3) 0.0374(19) -0.0044(18) -0.0072(18) -0.031(2)
O12 0.125(4) 0.085(3) 0.033(2) 0.000(2) -0.024(2) -0.023(3)
O13 0.094(3) 0.061(2) 0.0334(18) -0.0133(16) 0.0036(19) -0.027(2)
O14 0.069(2) 0.048(2) 0.0375(18) -0.0036(16) 0.0010(17) -0.0165(19)
O15 0.058(2) 0.057(2) 0.0475(19) -0.0126(16) 0.0066(16) -0.0328(19)
C1 0.045(3) 0.039(2) 0.034(2) 0.0000(18) -0.0010(19) -0.021(2)
C2 0.043(2) 0.036(2) 0.033(2) -0.0034(18) 0.0034(18) -0.017(2)
C3 0.050(3) 0.044(3) 0.037(2) -0.008(2) 0.002(2) -0.023(2)
C4 0.048(3) 0.052(3) 0.032(2) -0.005(2) -0.002(2) -0.016(2)
C5 0.049(3) 0.043(3) 0.030(2) -0.0021(18) -0.0018(19) -0.021(2)
C6 0.050(3) 0.040(3) 0.039(2) -0.0018(19) 0.000(2) -0.021(2)
C7 0.044(3) 0.037(2) 0.035(2) 0.0008(18) 0.0035(19) -0.012(2)
C8 0.055(3) 0.050(3) 0.040(3) 0.003(2) 0.003(2) -0.022(3)
C9 0.054(3) 0.049(3) 0.045(3) -0.017(2) -0.007(2) -0.012(3)
C10 0.047(3) 0.047(3) 0.043(3) -0.013(2) -0.010(2) -0.013(2)
C11 0.053(3) 0.051(3) 0.036(2) -0.004(2) -0.013(2) -0.013(3)
C12 0.052(3) 0.046(3) 0.046(3) 0.002(2) -0.011(2) -0.024(3)
C13 0.059(3) 0.056(3) 0.047(3) -0.010(2) -0.006(2) -0.031(3)
C14 0.064(3) 0.065(3) 0.035(2) -0.004(2) -0.009(2) -0.031(3)
C15 0.051(3) 0.049(3) 0.043(3) -0.003(2) -0.014(2) -0.020(2)
C16 0.063(3) 0.048(3) 0.049(3) 0.001(2) -0.022(3) -0.023(3)
C17 0.069(3) 0.059(3) 0.034(2) -0.001(2) -0.008(2) -0.038(3)
C18 0.062(3) 0.065(3) 0.032(2) -0.002(2) -0.004(2) -0.040(3)
C19 0.067(3) 0.068(4) 0.033(2) -0.012(2) -0.003(2) -0.026(3)
C20 0.080(4) 0.068(4) 0.051(3) -0.018(3) -0.010(3) -0.017(4)
C21 0.070(4) 0.068(4) 0.052(3) -0.014(3) -0.006(3) -0.014(3)
C22 0.059(3) 0.049(3) 0.034(2) -0.004(2) -0.007(2) -0.027(3)
C23 0.055(3) 0.055(3) 0.037(2) -0.004(2) -0.004(2) -0.024(3)
C24 0.056(3) 0.048(3) 0.041(3) 0.001(2) -0.008(2) -0.023(3)
C25 0.058(3) 0.049(3) 0.039(2) 0.001(2) -0.011(2) -0.025(3)
C26 0.065(3) 0.051(3) 0.045(3) -0.002(2) -0.012(2) -0.026(3)
C27 0.056(3) 0.056(3) 0.041(3) -0.001(2) -0.006(2) -0.025(3)
C28 0.044(3) 0.043(3) 0.039(2) -0.002(2) -0.004(2) -0.013(2)
C29 0.044(3) 0.042(3) 0.035(2) -0.0037(19) -0.0013(19) -0.013(2)
C30 0.061(3) 0.067(4) 0.042(3) 0.003(2) -0.005(2) -0.037(3)
C31 0.063(3) 0.070(4) 0.040(3) -0.003(2) -0.007(2) -0.038(3)
C32 0.078(4) 0.062(3) 0.045(3) 0.004(2) -0.014(3) -0.041(3)
C33 0.072(4) 0.060(3) 0.039(3) 0.000(2) -0.002(2) -0.034(3)
C34 0.059(3) 0.046(3) 0.036(2) -0.006(2) 0.007(2) -0.033(3)
C35 0.047(3) 0.043(3) 0.034(2) -0.0039(19) 0.0020(19) -0.024(2)
C36 0.056(3) 0.056(3) 0.032(2) -0.002(2) 0.000(2) -0.023(3)
C37 0.057(3) 0.049(3) 0.043(3) 0.002(2) -0.002(2) -0.017(3)
C38 0.053(3) 0.048(3) 0.049(3) -0.003(2) 0.004(2) -0.019(3)
C39 0.043(2) 0.046(3) 0.034(2) -0.0039(19) 0.0024(19) -0.023(2)
C40 0.042(2) 0.041(2) 0.033(2) -0.0080(18) 0.0045(19) -0.016(2)
C41 0.053(3) 0.043(3) 0.043(3) -0.010(2) 0.007(2) -0.024(2)
C42 0.054(3) 0.044(3) 0.046(3) -0.014(2) 0.004(2) -0.026(3)
C43 0.050(3) 0.034(2) 0.041(2) -0.0086(19) 0.001(2) -0.018(2)
C44 0.044(2) 0.036(2) 0.040(2) -0.0086(19) 0.005(2) -0.020(2)
C45 0.040(2) 0.044(3) 0.039(2) -0.0122(19) 0.0064(19) -0.017(2)
C46 0.110(2) 0.0996(19) 0.0412(11) -0.0111(12) 0.0029(12) -0.0772(18)
C47 0.110(2) 0.0996(19) 0.0412(11) -0.0111(12) 0.0029(12) -0.0772(18)
C48 0.110(2) 0.0996(19) 0.0412(11) -0.0111(12) 0.0029(12) -0.0772(18)
C49 0.110(2) 0.0996(19) 0.0412(11) -0.0111(12) 0.0029(12) -0.0772(18)
C50 0.110(2) 0.0996(19) 0.0412(11) -0.0111(12) 0.0029(12) -0.0772(18)
C51 0.090(5) 0.073(4) 0.042(3) -0.009(3) -0.019(3) -0.030(4)
C52 0.050(3) 0.068(4) 0.040(3) -0.007(2) -0.010(2) -0.020(3)
C53 0.059(3) 0.076(4) 0.034(3) 0.002(3) -0.009(2) -0.026(3)
C54 0.055(3) 0.073(4) 0.041(3) -0.007(3) -0.008(2) -0.016(3)
N1 0.054(2) 0.056(3) 0.037(2) -0.0007(18) -0.0062(18) -0.023(2)
N2 0.052(2) 0.045(2) 0.037(2) -0.0062(17) -0.0034(18) -0.016(2)
N3 0.046(2) 0.041(2) 0.036(2) -0.0090(16) 0.0048(17) -0.0177(19)
N4 0.110(2) 0.0996(19) 0.0412(11) -0.0111(12) 0.0029(12) -0.0772(18)
O16 0.155(5) 0.204(6) 0.093(3) 0.039(3) -0.029(3) -0.106(5)
O17 0.155(5) 0.204(6) 0.093(3) 0.039(3) -0.029(3) -0.106(5)
O18 0.141(6) 0.140(6) 0.086(4) -0.016(4) -0.026(4) -0.015(5)
O19 0.142(5) 0.115(5) 0.055(3) -0.013(3) -0.005(3) -0.046(4)
O20 0.106(4) 0.102(4) 0.046(2) -0.008(2) -0.002(2) -0.056(3)

loop_
_atom_type_symbol
_atom_type_description
_atom_type_scat_dispersion_real
_atom_type_scat_dispersion_imag
_atom_type_scat_source
C C 0.0033 0.0016 'International Tables Vol C Tables 4.2.6.8 and 6.1.1.4'
H H 0.0000 0.0000 'International Tables Vol C Tables 4.2.6.8 and 6.1.1.4'
N N 0.0061 0.0033 'International Tables Vol C Tables 4.2.6.8 and 6.1.1.4'
O O 0.0106 0.0060 'International Tables Vol C Tables 4.2.6.8 and 6.1.1.4'
Zn Zn 0.2839 1.4301 'International Tables Vol C Tables 4.2.6.8 and 6.1.1.4'

loop_
_geom_angle_atom_site_label_1
_geom_angle_atom_site_label_2
_geom_angle_atom_site_label_3
_geom_angle
_geom_angle_site_symmetry_1
_geom_angle_site_symmetry_3
O15 Zn1 O1 112.33(14) . .
O15 Zn1 O14 108.27(17) . .
O1 Zn1 O14 106.76(15) . .
O15 Zn1 N2 120.63(16) . 1_454
O1 Zn1 N2 113.45(15) . 1_454
O14 Zn1 N2 92.46(17) . 1_454
O15 Zn1 Zn2 35.08(11) . .
O1 Zn1 Zn2 81.06(10) . .
O14 Zn1 Zn2 135.30(12) . .
N2 Zn1 Zn2 125.48(12) 1_454 .
O15 Zn2 O7 111.15(18) . .
O15 Zn2 O2 101.98(15) . .
O7 Zn2 O2 123.81(17) . .
O15 Zn2 O6 120.08(18) . .
O7 Zn2 O6 97.12(19) . .
O2 Zn2 O6 103.9(2) . .
O15 Zn2 Zn1 34.49(10) . .
O7 Zn2 Zn1 143.58(15) . .
O2 Zn2 Zn1 72.05(11) . .
O6 Zn2 Zn1 111.18(13) . .
O9 Zn3 O3 97.82(16) . 1_665
O9 Zn3 O11 108.59(18) . .
O3 Zn3 O11 108.97(18) 1_665 .
O9 Zn3 N4 119.60(19) . 1_566
O3 Zn3 N4 129.93(18) 1_665 1_566
O11 Zn3 N4 90.4(2) . 1_566
C1 O1 Zn1 122.5(3) . .
C1 O2 Zn2 136.7(3) . .
C8 O3 Zn3 114.3(3) . 1_445
C51 O6 Zn2 115.0(4) . .
C9 O7 Zn2 118.6(3) . .
C16 O9 Zn3 121.9(3) . .
C17 O11 Zn3 125.6(4) . .
C34 O14 Zn1 120.9(3) . .
Zn1 O15 Zn2 110.43(17) . .
O2 C1 O1 126.1(4) . .
O2 C1 C2 115.6(4) . .
O1 C1 C2 118.2(4) . .
C5 C2 C3 119.6(4) . .
C5 C2 C1 122.4(4) . .
C3 C2 C1 117.9(4) . .
C4 C3 C2 120.3(4) . .
C3 C4 C7 120.0(4) . .
C2 C5 C6 119.9(4) . .
C7 C6 C5 120.5(4) . .
C6 C7 C4 119.8(4) . .
C6 C7 C8 123.2(4) . .
C4 C7 C8 117.0(4) . .
O4 C8 O3 123.4(4) . .
O4 C8 C7 119.2(4) . .
O3 C8 C7 117.4(4) . .
O8 C9 O7 124.3(5) . .
O8 C9 C10 121.2(5) . .
O7 C9 C10 114.4(5) . .
C11 C10 C13 118.9(4) . .
C11 C10 C9 122.2(5) . .
C13 C10 C9 118.9(4) . .
C10 C11 C12 120.7(5) . .
C11 C12 C15 120.0(5) . .
C14 C13 C10 120.6(5) . .
C13 C14 C15 120.2(5) . .
C12 C15 C14 119.5(4) . .
C12 C15 C16 121.3(4) . .
C14 C15 C16 119.1(4) . .
O10 C16 O9 124.4(5) . .
O10 C16 C15 118.6(4) . .
O9 C16 C15 117.0(4) . .
O12 C17 O11 126.3(6) . .
O12 C17 C18 117.2(5) . .
O11 C17 C18 116.5(4) . .
C19 C18 C22 119.0(5) . .
C19 C18 C17 120.7(4) . .
C22 C18 C17 120.3(5) . .
C20 C19 C18 120.8(5) . .
C19 C20 C21 120.8(6) . .
C23 C21 C20 118.3(6) . .
C23 C22 C18 118.5(5) . .
C21 C23 C22 122.6(5) . .
C21 C23 N1 118.5(5) . .
C22 C23 N1 118.9(5) . .
N1 C24 C25 120.5(4) . .
C24 C25 C28 120.2(4) . .
N1 C26 C27 121.5(5) . .
C26 C27 C28 120.1(5) . .
C27 C28 C25 117.7(4) . .
C27 C28 C29 121.0(4) . .
C25 C28 C29 121.4(4) . .
C30 C29 C32 117.0(4) . .
C30 C29 C28 122.3(4) . .
C32 C29 C28 120.6(4) . .
C31 C30 C29 120.3(4) . .
N2 C31 C30 123.3(5) . .
C33 C32 C29 118.7(5) . .
N2 C33 C32 124.0(4) . .
O13 C34 O14 123.3(5) . .
O13 C34 C35 120.5(5) . .
O14 C34 C35 116.1(4) . .
C39 C35 C36 118.6(5) . .
C39 C35 C34 119.9(4) . .
C36 C35 C34 121.5(4) . .
C37 C36 C35 121.2(5) . .
C36 C37 C38 120.6(5) . .
C37 C38 C40 117.6(5) . .
C40 C39 C35 119.4(4) . .
C39 C40 C38 122.6(4) . .
C39 C40 N3 118.1(4) . .
C38 C40 N3 119.2(4) . .
N3 C41 C42 120.7(4) . .
C41 C42 C45 120.0(4) . .
N3 C43 C44 120.7(4) . .
C43 C44 C45 119.9(4) . .
C44 C45 C42 118.2(4) . .
C44 C45 C46 121.5(4) . .
C42 C45 C46 120.3(4) . .
C47 C46 C49 116.4(5) . .
C47 C46 C45 121.8(5) . .
C49 C46 C45 121.7(5) . .
C46 C47 C48 120.6(5) . .
N4 C48 C47 124.0(5) . .
C46 C49 C50 118.8(5) . .
N4 C50 C49 125.0(5) . .
O5 C51 O6 122.2(6) . .
O5 C51 C52 121.5(5) . .
O6 C51 C52 116.3(5) . .
C54 C52 C53 118.9(6) . .
C54 C52 C51 119.5(6) . .
C53 C52 C51 121.5(5) . .
C54 C53 C52 120.4(5) 2_/73 .
C53 C54 C52 120.6(6) 2_/73 .
C26 N1 C24 120.0(4) . .
C26 N1 C23 119.2(4) . .
C24 N1 C23 120.8(4) . .
C33 N2 C31 116.3(4) . .
C33 N2 Zn1 123.3(3) . 1_656
C31 N2 Zn1 119.4(3) . 1_656
C43 N3 C41 120.5(4) . .
C43 N3 C40 119.4(4) . .
C41 N3 C40 120.0(4) . .
C50 N4 C48 114.8(5) . .
C50 N4 Zn3 121.3(4) . 1_544
C48 N4 Zn3 122.9(4) . 1_544

loop_
_geom_bond_atom_site_label_1
_geom_bond_atom_site_label_2
_geom_bond_distance
_geom_bond_site_symmetry_2
Zn1 O15 1.895(3) .
Zn1 O1 1.970(3) .
Zn1 O14 1.985(4) .
Zn1 N2 2.039(4) 1_454
Zn1 Zn2 3.1365(12) .
Zn2 O15 1.924(4) .
Zn2 O7 1.941(4) .
Zn2 O2 1.958(3) .
Zn2 O6 1.966(5) .
Zn3 O9 1.955(3) .
Zn3 O3 1.966(3) 1_665
Zn3 O11 1.992(5) .
Zn3 N4 2.066(5) 1_566
O1 C1 1.263(6) .
O2 C1 1.242(5) .
O3 C8 1.265(6) .
O3 Zn3 1.966(3) 1_445
O4 C8 1.225(6) .
O5 C51 1.234(7) .
O6 C51 1.289(7) .
O7 C9 1.272(7) .
O8 C9 1.225(7) .
O9 C16 1.255(6) .
O10 C16 1.230(6) .
O11 C17 1.251(7) .
O12 C17 1.230(6) .
O13 C34 1.239(6) .
O14 C34 1.275(6) .
C1 C2 1.498(5) .
C2 C5 1.386(6) .
C2 C3 1.393(6) .
C3 C4 1.381(6) .
C4 C7 1.391(7) .
C5 C6 1.389(6) .
C6 C7 1.380(7) .
C7 C8 1.511(6) .
C9 C10 1.500(6) .
C10 C11 1.384(7) .
C10 C13 1.390(7) .
C11 C12 1.381(7) .
C12 C15 1.380(7) .
C13 C14 1.370(7) .
C14 C15 1.394(7) .
C15 C16 1.513(7) .
C17 C18 1.519(8) .
C18 C19 1.392(8) .
C18 C22 1.397(7) .
C19 C20 1.361(9) .
C20 C21 1.373(8) .
C21 C23 1.379(8) .
C22 C23 1.365(8) .
C23 N1 1.465(6) .
C24 N1 1.345(6) .
C24 C25 1.372(7) .
C25 C28 1.392(6) .
C26 N1 1.344(6) .
C26 C27 1.361(7) .
C27 C28 1.385(7) .
C28 C29 1.495(7) .
C29 C30 1.369(7) .
C29 C32 1.394(7) .
C30 C31 1.366(7) .
C31 N2 1.331(6) .
C32 C33 1.367(7) .
C33 N2 1.338(7) .
C34 C35 1.488(7) .
C35 C39 1.386(6) .
C35 C36 1.397(7) .
C36 C37 1.370(8) .
C37 C38 1.382(7) .
C38 C40 1.394(7) .
C39 C40 1.364(7) .
C40 N3 1.459(6) .
C41 N3 1.351(6) .
C41 C42 1.367(7) .
C42 C45 1.388(6) .
C43 N3 1.347(6) .
C43 C44 1.367(6) .
C44 C45 1.396(6) .
C45 C46 1.486(7) .
C46 C47 1.330(8) .
C46 C49 1.342(8) .
C47 C48 1.375(8) .
C48 N4 1.294(7) .
C49 C50 1.385(8) .
C50 N4 1.291(7) .
C51 C52 1.492(9) .
C52 C54 1.385(8) .
C52 C53 1.387(8) .
C53 C54 1.370(9) 2_/73
C54 C53 1.370(9) 2_/73
N2 Zn1 2.039(4) 1_656
N4 Zn3 2.066(5) 1_544
